data_1513232
loop_
_publ_author_name
'Murata, Yusuke'
'Takahashi, Masaki'
'Yagishita, Fumitoshi'
'Sakamoto, Masami'
'Sengoku, Tetsuya'
'Yoda, Hidemi'

_publ_section_title
;
 Construction of Spiro-Fused 2-Oxindole/\a-Methylene- \g-Butyrolactone
 Systems with Extremely High Enantioselectivity via Indium-Catalyzed Amide
 Allylation of N-Methyl Isatin.
;
_journal_issue 24
_journal_name_full 'Organic letters'
_journal_page_first 6182
_journal_page_last 6185
_journal_paper_doi 10.1021/ol403014u
_journal_volume 15
_journal_year 2013
_chemical_absolute_configuration ad
_chemical_formula_sum 'C13 H10 I N O3'
_chemical_formula_weight 355.12
_chemical_name_systematic
; 
 ? 
;
_space_group_IT_number 5
_symmetry_cell_setting monoclinic
_symmetry_space_group_name_Hall 'C 2y'
_symmetry_space_group_name_H-M 'C 1 2 1'
_atom_sites_solution_hydrogens geom
_atom_sites_solution_primary direct
_atom_sites_solution_secondary difmap
_audit_creation_method SHELXL-97
_cell_angle_alpha 90.00
_cell_angle_beta 123.314(2)
_cell_angle_gamma 90.00
_cell_formula_units_Z 8
_cell_length_a 20.2766(10)
_cell_length_b 11.0112(6)
_cell_length_c 13.5295(6)
_cell_measurement_reflns_used 7787
_cell_measurement_temperature 173
_cell_measurement_theta_max 67.61
_cell_measurement_theta_min 3.91
_cell_volume 2524.3(2)
_computing_cell_refinement 'Bruker SAINT'
_computing_data_collection 'Bruker APEX2'
_computing_data_reduction 'Bruker SAINT'
_computing_molecular_graphics 'Bruker SHELXTL'
_computing_publication_material 'Bruker SHELXTL'
_computing_structure_refinement 'SHELXL-97 (Sheldrick, 2008)'
_computing_structure_solution 'SHELXS-97 (Sheldrick, 2008)'
_diffrn_ambient_temperature 173
_diffrn_detector_area_resol_mean 8.333
_diffrn_measured_fraction_theta_full 0.980
_diffrn_measured_fraction_theta_max 0.980
_diffrn_measurement_device_type 'Bruker APEXII CCD area detector'
_diffrn_measurement_method '\f and \w scans'
_diffrn_radiation_monochromator 'Bruker Helios multilayer confocal mirror'
_diffrn_radiation_source 'Bruker TXS fine-focus rotating anode'
_diffrn_radiation_type CuK\a
_diffrn_radiation_wavelength 1.54178
_diffrn_reflns_av_R_equivalents 0.0424
_diffrn_reflns_av_sigmaI/netI 0.0672
_diffrn_reflns_limit_h_max 24
_diffrn_reflns_limit_h_min -24
_diffrn_reflns_limit_k_max 13
_diffrn_reflns_limit_k_min -12
_diffrn_reflns_limit_l_max 15
_diffrn_reflns_limit_l_min -16
_diffrn_reflns_number 8652
_diffrn_reflns_theta_full 68.00
_diffrn_reflns_theta_max 68.08
_diffrn_reflns_theta_min 3.91
_exptl_absorpt_coefficient_mu 19.953
_exptl_absorpt_correction_T_max 0.6910
_exptl_absorpt_correction_T_min 0.1087
_exptl_absorpt_correction_type empirical
_exptl_absorpt_process_details 'SADABS Sheldrick 1996'
_exptl_crystal_colour colourless
_exptl_crystal_density_diffrn 1.869
_exptl_crystal_density_method 'not measured'
_exptl_crystal_description plate
_exptl_crystal_F_000 1376
_exptl_crystal_size_max 0.20
_exptl_crystal_size_mid 0.20
_exptl_crystal_size_min 0.02
_refine_diff_density_max 3.317
_refine_diff_density_min -0.977
_refine_diff_density_rms 0.225
_refine_ls_abs_structure_details 'Flack H D (1983), Acta Cryst. A39, 876-881'
_refine_ls_abs_structure_Flack 0.098(16)
_refine_ls_extinction_method none
_refine_ls_goodness_of_fit_ref 1.056
_refine_ls_hydrogen_treatment constr
_refine_ls_matrix_type full
_refine_ls_number_parameters 327
_refine_ls_number_reflns 3680
_refine_ls_number_restraints 1
_refine_ls_restrained_S_all 1.056
_refine_ls_R_factor_all 0.0729
_refine_ls_R_factor_gt 0.0716
_refine_ls_shift/su_max 0.000
_refine_ls_shift/su_mean 0.000
_refine_ls_structure_factor_coef Fsqd
_refine_ls_weighting_details 'calc w=1/[\s^2^(Fo^2^)+(0.1458P)^2^+7.4713P] where P=(Fo^2^+2Fc^2^)/3'
_refine_ls_weighting_scheme calc
_refine_ls_wR_factor_gt 0.1939
_refine_ls_wR_factor_ref 0.1960
_reflns_number_gt 3514
_reflns_number_total 3680
_reflns_threshold_expression >2sigma(I)
_cod_data_source_file ol403014u_si_002.cif
_cod_data_source_block u130613yag_c2_2
_cod_depositor_comments
;
The following automatic conversions were performed:

'_symmetry_cell_setting' value 'Monoclinic' changed to 'monoclinic'
according to /home/saulius/struct/CIF-dictionaries/cif_core.dic
dictionary named 'cif_core.dic' version 2.4.2 from 2011-04-26.

Automatic conversion script
Id: cif_fix_values 1891 2012-01-12 08:04:46Z andrius 
;
_cod_original_sg_symbol_H-M C2
_cod_database_code 1513232

loop_
_symmetry_equiv_pos_as_xyz
'x, y, z'
'-x, y, -z'
'x+1/2, y+1/2, z'
'-x+1/2, y+1/2, -z'

loop_
_atom_site_label
_atom_site_type_symbol
_atom_site_fract_x
_atom_site_fract_y
_atom_site_fract_z
_atom_site_U_iso_or_equiv
_atom_site_adp_type
_atom_site_occupancy
_atom_site_symmetry_multiplicity
_atom_site_calc_flag
_atom_site_refinement_flags
C1 C 0.6698(5) 0.3386(10) 0.3708(9) 0.041(2) Uani 1 1 d .
C2 C 0.6305(5) 0.3530(10) 0.2362(9) 0.041(2) Uani 1 1 d .
C3 C 0.6354(6) 0.2305(10) 0.1970(9) 0.040(2) Uani 1 1 d .
C4 C 0.6098(5) 0.1838(11) 0.0856(9) 0.044(2) Uani 1 1 d .
H4 H 0.5884 0.2354 0.0185 0.053 Uiso 1 1 calc R
C5 C 0.6166(5) 0.0598(11) 0.0756(7) 0.040(2) Uani 1 1 d .
C6 C 0.6489(5) -0.0160(11) 0.1724(9) 0.044(2) Uani 1 1 d .
H6 H 0.6521 -0.1006 0.1619 0.053 Uiso 1 1 calc R
C7 C 0.6772(6) 0.0287(10) 0.2862(9) 0.040(2) Uani 1 1 d .
H7 H 0.7010 -0.0227 0.3538 0.048 Uiso 1 1 calc R
C8 C 0.6681(5) 0.1541(10) 0.2939(7) 0.0355(19) Uani 1 1 d .
C9 C 0.7209(7) 0.1660(13) 0.5110(10) 0.055(3) Uani 1 1 d .
H9A H 0.7578 0.1009 0.5235 0.083 Uiso 1 1 calc R
H9B H 0.6774 0.1321 0.5142 0.083 Uiso 1 1 calc R
H9C H 0.7486 0.2276 0.5729 0.083 Uiso 1 1 calc R
C10 C 0.5597(7) 0.5421(10) 0.1667(11) 0.048(2) Uani 1 1 d .
C11 C 0.6415(7) 0.5571(11) 0.1925(9) 0.046(2) Uani 1 1 d .
O2 O 0.6767(4) 0.4481(7) 0.2203(7) 0.0457(16) Uani 1 1 d .
C14 C 0.8449(5) -0.0386(11) 0.1483(8) 0.043(2) Uani 1 1 d .
C15 C 0.8808(5) -0.0549(9) 0.2824(8) 0.0335(18) Uani 1 1 d .
C16 C 0.8728(5) 0.0720(9) 0.3188(8) 0.0343(18) Uani 1 1 d .
C17 C 0.8996(6) 0.1134(10) 0.4305(9) 0.042(2) Uani 1 1 d .
H17 H 0.9255 0.0618 0.4979 0.051 Uiso 1 1 calc R
C18 C 0.8858(6) 0.2403(11) 0.4386(11) 0.051(3) Uani 1 1 d .
C19 C 0.8416(7) 0.3033(12) 0.3371(16) 0.068(4) Uani 1 1 d .
H19 H 0.8282 0.3843 0.3435 0.081 Uiso 1 1 calc R
C20 C 0.8148(6) 0.2620(11) 0.2276(12) 0.051(3) Uani 1 1 d .
H20 H 0.7850 0.3117 0.1595 0.061 Uiso 1 1 calc R
C21 C 0.8337(5) 0.1406(10) 0.2199(10) 0.042(2) Uani 1 1 d .
C22 C 0.7764(7) 0.1305(14) 0.0018(12) 0.059(3) Uani 1 1 d .
H22A H 0.7597 0.0663 -0.0575 0.089 Uiso 1 1 calc R
H22B H 0.8136 0.1847 -0.0013 0.089 Uiso 1 1 calc R
H22C H 0.7302 0.1770 -0.0146 0.089 Uiso 1 1 calc R
I1 I 0.57444(4) -0.01552(6) -0.09149(6) 0.0603(3) Uani 1 1 d .
I2 I 0.92873(5) 0.31883(10) 0.60207(11) 0.0896(5) Uani 1 1 d .
N1 N 0.6899(5) 0.2208(9) 0.3965(7) 0.0406(18) Uani 1 1 d .
N2 N 0.8146(5) 0.0764(11) 0.1185(8) 0.050(2) Uani 1 1 d .
O1 O 0.6799(5) 0.4174(8) 0.4404(7) 0.0524(18) Uani 1 1 d .
C12 C 0.5487(6) 0.4087(13) 0.1786(9) 0.052(3) Uani 1 1 d .
H12A H 0.5118 0.3719 0.1001 0.062 Uiso 1 1 calc R
H12B H 0.5276 0.3963 0.2287 0.062 Uiso 1 1 calc R
O4 O 0.8437(6) -0.1142(10) 0.0836(8) 0.062(2) Uani 1 1 d .
C25 C 0.8411(6) -0.1600(10) 0.3057(11) 0.046(2) Uani 1 1 d .
H25A H 0.8390 -0.1439 0.3759 0.055 Uiso 1 1 calc R
H25B H 0.7870 -0.1753 0.2364 0.055 Uiso 1 1 calc R
O5 O 0.9625(4) -0.0925(7) 0.3371(6) 0.0386(14) Uani 1 1 d .
C24 C 0.9696(7) -0.2117(12) 0.3506(10) 0.050(3) Uani 1 1 d .
C23 C 0.8951(6) -0.2634(9) 0.3269(8) 0.0397(19) Uani 1 1 d .
O3 O 0.6736(5) 0.6453(7) 0.1901(8) 0.0547(18) Uani 1 1 d .
C13 C 0.5095(11) 0.6329(19) 0.129(3) 0.130(11) Uani 1 1 d .
H13A H 0.5245 0.7108 0.1181 0.157 Uiso 1 1 calc R
H13B H 0.4583 0.6206 0.1139 0.157 Uiso 1 1 calc R
O6 O 1.0297(4) -0.2628(7) 0.3799(9) 0.060(2) Uani 1 1 d .
C26 C 0.8814(8) -0.3833(12) 0.3198(12) 0.059(3) Uani 1 1 d .
H26A H 0.9206 -0.4388 0.3302 0.070 Uiso 1 1 calc R
H26B H 0.8325 -0.4126 0.3043 0.070 Uiso 1 1 calc R

loop_
_atom_site_aniso_label
_atom_site_aniso_U_11
_atom_site_aniso_U_22
_atom_site_aniso_U_33
_atom_site_aniso_U_23
_atom_site_aniso_U_13
_atom_site_aniso_U_12
C1 0.031(4) 0.040(5) 0.042(5) 0.001(4) 0.015(4) -0.010(4)
C2 0.034(4) 0.046(6) 0.043(5) 0.006(4) 0.020(4) -0.001(4)
C3 0.036(4) 0.045(6) 0.039(5) 0.014(4) 0.020(4) 0.002(4)
C4 0.034(4) 0.059(7) 0.036(4) 0.010(5) 0.017(4) 0.003(4)
C5 0.035(4) 0.063(7) 0.021(4) -0.015(4) 0.014(3) -0.009(4)
C6 0.039(4) 0.037(5) 0.052(5) -0.005(5) 0.022(4) -0.002(4)
C7 0.037(4) 0.044(5) 0.040(5) 0.013(4) 0.021(4) 0.011(4)
C8 0.030(4) 0.045(5) 0.027(4) 0.006(4) 0.012(3) -0.006(4)
C9 0.058(6) 0.068(8) 0.040(5) -0.004(6) 0.027(5) 0.011(6)
C10 0.063(6) 0.029(4) 0.050(6) -0.003(4) 0.030(5) 0.010(5)
C11 0.058(6) 0.047(6) 0.035(5) 0.005(4) 0.026(5) -0.001(5)
O2 0.046(3) 0.034(3) 0.065(4) 0.003(3) 0.035(3) -0.001(3)
C14 0.042(4) 0.053(6) 0.033(4) -0.004(5) 0.020(4) -0.003(4)
C15 0.034(4) 0.032(4) 0.031(4) -0.001(3) 0.015(3) -0.001(3)
C16 0.033(4) 0.030(4) 0.035(4) -0.002(4) 0.016(4) -0.004(4)
C17 0.044(5) 0.043(5) 0.039(5) -0.004(4) 0.023(4) 0.002(4)
C18 0.040(5) 0.047(6) 0.069(7) -0.016(5) 0.033(5) 0.002(4)
C19 0.054(6) 0.038(6) 0.122(13) 0.001(7) 0.055(8) 0.003(5)
C20 0.038(4) 0.043(6) 0.068(7) 0.023(6) 0.027(5) 0.007(4)
C21 0.036(4) 0.040(5) 0.057(6) -0.002(5) 0.031(4) -0.001(4)
C22 0.049(5) 0.066(8) 0.055(6) 0.016(6) 0.024(5) -0.003(6)
I1 0.0575(4) 0.0784(6) 0.0426(4) -0.0202(3) 0.0259(3) -0.0138(4)
I2 0.0627(5) 0.1039(9) 0.0973(8) -0.0614(7) 0.0409(5) -0.0135(5)
N1 0.037(4) 0.048(5) 0.034(4) -0.005(4) 0.018(3) 0.005(3)
N2 0.045(4) 0.066(6) 0.037(4) 0.009(4) 0.021(4) -0.008(4)
O1 0.058(4) 0.044(4) 0.042(4) -0.010(3) 0.019(3) -0.006(3)
C12 0.034(5) 0.080(9) 0.031(5) 0.000(5) 0.011(4) -0.002(5)
O4 0.075(5) 0.065(6) 0.047(4) -0.008(4) 0.033(4) 0.005(4)
C25 0.051(5) 0.034(5) 0.061(6) 0.002(4) 0.037(5) -0.003(4)
O5 0.037(3) 0.040(4) 0.044(3) -0.001(3) 0.025(3) 0.004(3)
C24 0.064(7) 0.053(6) 0.041(5) -0.007(5) 0.034(5) -0.007(5)
C23 0.048(5) 0.035(5) 0.037(4) 0.001(4) 0.024(4) -0.001(4)
O3 0.073(5) 0.037(4) 0.063(5) 0.002(3) 0.042(4) 0.001(4)
C13 0.086(11) 0.075(12) 0.22(3) 0.060(16) 0.082(17) 0.042(10)
O6 0.039(3) 0.045(4) 0.087(6) 0.016(4) 0.030(4) 0.013(3)
C26 0.064(6) 0.057(7) 0.065(7) -0.001(6) 0.042(6) -0.002(5)

loop_
_atom_type_symbol
_atom_type_description
_atom_type_scat_dispersion_real
_atom_type_scat_dispersion_imag
_atom_type_scat_source
C C 0.0181 0.0091 'International Tables Vol C Tables 4.2.6.8 and 6.1.1.4'
H H 0.0000 0.0000 'International Tables Vol C Tables 4.2.6.8 and 6.1.1.4'
N N 0.0311 0.0180 'International Tables Vol C Tables 4.2.6.8 and 6.1.1.4'
O O 0.0492 0.0322 'International Tables Vol C Tables 4.2.6.8 and 6.1.1.4'
I I -0.3257 6.8362 'International Tables Vol C Tables 4.2.6.8 and 6.1.1.4'

loop_
_geom_angle_atom_site_label_1
_geom_angle_atom_site_label_2
_geom_angle_atom_site_label_3
_geom_angle
O1 C1 N1 126.1(10)
O1 C1 C2 126.9(10)
N1 C1 C2 106.9(9)
C3 C2 O2 114.8(8)
C3 C2 C12 117.1(10)
O2 C2 C12 103.6(9)
C3 C2 C1 103.7(9)
O2 C2 C1 106.4(8)
C12 C2 C1 110.9(8)
C8 C3 C4 120.0(11)
C8 C3 C2 108.0(9)
C4 C3 C2 131.9(10)
C5 C4 C3 118.1(9)
C5 C4 H4 121.0
C3 C4 H4 121.0
C6 C5 C4 121.6(9)
C6 C5 I1 119.0(8)
C4 C5 I1 119.4(7)
C5 C6 C7 121.7(11)
C5 C6 H6 119.1
C7 C6 H6 119.1
C6 C7 C8 115.7(9)
C6 C7 H7 122.2
C8 C7 H7 122.2
C3 C8 C7 122.9(10)
C3 C8 N1 110.1(10)
C7 C8 N1 127.0(9)
N1 C9 H9A 109.5
N1 C9 H9B 109.5
H9A C9 H9B 109.5
N1 C9 H9C 109.5
H9A C9 H9C 109.5
H9B C9 H9C 109.5
C13 C10 C11 121.9(14)
C13 C10 C12 130.8(15)
C11 C10 C12 107.0(9)
O3 C11 O2 121.9(10)
O3 C11 C10 129.7(10)
O2 C11 C10 108.4(9)
C11 O2 C2 112.9(8)
O4 C14 N2 127.0(10)
O4 C14 C15 125.6(11)
N2 C14 C15 107.4(9)
O5 C15 C16 113.0(7)
O5 C15 C25 105.1(8)
C16 C15 C25 117.6(7)
O5 C15 C14 107.5(7)
C16 C15 C14 102.0(8)
C25 C15 C14 111.4(8)
C21 C16 C17 124.5(10)
C21 C16 C15 107.6(8)
C17 C16 C15 127.9(9)
C16 C17 C18 115.4(10)
C16 C17 H17 122.3
C18 C17 H17 122.3
C19 C18 C17 118.1(12)
C19 C18 I2 121.8(10)
C17 C18 I2 120.1(9)
C20 C19 C18 125.9(12)
C20 C19 H19 117.0
C18 C19 H19 117.0
C19 C20 C21 116.1(11)
C19 C20 H20 122.0
C21 C20 H20 122.0
C16 C21 N2 112.7(10)
C16 C21 C20 119.6(11)
N2 C21 C20 127.7(11)
N2 C22 H22A 109.5
N2 C22 H22B 109.5
H22A C22 H22B 109.5
N2 C22 H22C 109.5
H22A C22 H22C 109.5
H22B C22 H22C 109.5
C1 N1 C8 111.1(9)
C1 N1 C9 124.9(10)
C8 N1 C9 123.6(10)
C14 N2 C21 109.9(9)
C14 N2 C22 125.9(11)
C21 N2 C22 123.8(12)
C10 C12 C2 105.3(10)
C10 C12 H12A 110.7
C2 C12 H12A 110.7
C10 C12 H12B 110.7
C2 C12 H12B 110.7
H12A C12 H12B 108.8
C23 C25 C15 101.6(8)
C23 C25 H25A 111.4
C15 C25 H25A 111.4
C23 C25 H25B 111.4
C15 C25 H25B 111.4
H25A C25 H25B 109.3
C24 O5 C15 111.1(8)
O6 C24 O5 121.8(10)
O6 C24 C23 128.8(12)
O5 C24 C23 109.4(10)
C26 C23 C24 122.8(11)
C26 C23 C25 129.4(10)
C24 C23 C25 107.6(9)
C10 C13 H13A 120.0
C10 C13 H13B 120.0
H13A C13 H13B 120.0
C23 C26 H26A 120.0
C23 C26 H26B 120.0
H26A C26 H26B 120.0

loop_
_geom_bond_atom_site_label_1
_geom_bond_atom_site_label_2
_geom_bond_distance
C1 O1 1.213(14)
C1 N1 1.346(15)
C1 C2 1.543(14)
C2 C3 1.472(16)
C2 O2 1.497(12)
C2 C12 1.521(14)
C3 C8 1.382(14)
C3 C4 1.396(16)
C4 C5 1.386(17)
C4 H4 0.9500
C5 C6 1.378(16)
C5 I1 2.099(8)
C6 C7 1.404(15)
C6 H6 0.9500
C7 C8 1.405(16)
C7 H7 0.9500
C8 N1 1.411(13)
C9 N1 1.445(15)
C9 H9A 0.9800
C9 H9B 0.9800
C9 H9C 0.9800
C10 C13 1.31(2)
C10 C11 1.504(16)
C10 C12 1.508(17)
C11 O3 1.179(14)
C11 O2 1.340(14)
C14 O4 1.199(15)
C14 N2 1.369(17)
C14 C15 1.549(12)
C15 O5 1.455(11)
C15 C16 1.520(13)
C15 C25 1.539(13)
C16 C21 1.350(15)
C16 C17 1.373(14)
C17 C18 1.441(16)
C17 H17 0.9500
C18 C19 1.35(2)
C18 I2 2.070(12)
C19 C20 1.35(2)
C19 H19 0.9500
C20 C21 1.409(16)
C20 H20 0.9500
C21 N2 1.397(15)
C22 N2 1.450(15)
C22 H22A 0.9800
C22 H22B 0.9800
C22 H22C 0.9800
C12 H12A 0.9900
C12 H12B 0.9900
C25 C23 1.494(15)
C25 H25A 0.9900
C25 H25B 0.9900
O5 C24 1.322(16)
C24 O6 1.195(15)
C24 C23 1.476(15)
C23 C26 1.341(17)
C13 H13A 0.9500
C13 H13B 0.9500
C26 H26A 0.9500
C26 H26B 0.9500

loop_
_geom_torsion_atom_site_label_1
_geom_torsion_atom_site_label_2
_geom_torsion_atom_site_label_3
_geom_torsion_atom_site_label_4
_geom_torsion
O1 C1 C2 C3 179.1(9)
N1 C1 C2 C3 -2.0(10)
O1 C1 C2 O2 57.7(12)
N1 C1 C2 O2 -123.4(8)
O1 C1 C2 C12 -54.4(14)
N1 C1 C2 C12 124.5(10)
O2 C2 C3 C8 119.1(8)
C12 C2 C3 C8 -119.0(10)
C1 C2 C3 C8 3.5(10)
O2 C2 C3 C4 -64.9(14)
C12 C2 C3 C4 56.9(14)
C1 C2 C3 C4 179.5(9)
C8 C3 C4 C5 1.6(13)
C2 C3 C4 C5 -174.0(9)
C3 C4 C5 C6 -1.3(14)
C3 C4 C5 I1 177.3(6)
C4 C5 C6 C7 -0.6(14)
I1 C5 C6 C7 -179.2(7)
C5 C6 C7 C8 2.0(13)
C4 C3 C8 C7 -0.1(14)
C2 C3 C8 C7 176.5(8)
C4 C3 C8 N1 179.7(8)
C2 C3 C8 N1 -3.8(10)
C6 C7 C8 C3 -1.7(13)
C6 C7 C8 N1 178.7(8)
C13 C10 C11 O3 4(2)
C12 C10 C11 O3 177.7(11)
C13 C10 C11 O2 -175.6(19)
C12 C10 C11 O2 -1.8(12)
O3 C11 O2 C2 171.1(10)
C10 C11 O2 C2 -9.3(12)
C3 C2 O2 C11 145.2(9)
C12 C2 O2 C11 16.4(11)
C1 C2 O2 C11 -100.7(10)
O4 C14 C15 O5 55.4(13)
N2 C14 C15 O5 -125.2(8)
O4 C14 C15 C16 174.5(10)
N2 C14 C15 C16 -6.1(9)
O4 C14 C15 C25 -59.1(13)
N2 C14 C15 C25 120.2(9)
O5 C15 C16 C21 119.3(8)
C25 C15 C16 C21 -117.9(9)
C14 C15 C16 C21 4.3(9)
O5 C15 C16 C17 -60.5(12)
C25 C15 C16 C17 62.2(13)
C14 C15 C16 C17 -175.6(9)
C21 C16 C17 C18 -2.1(14)
C15 C16 C17 C18 177.8(8)
C16 C17 C18 C19 6.6(14)
C16 C17 C18 I2 -176.2(7)
C17 C18 C19 C20 -6.7(17)
I2 C18 C19 C20 176.2(9)
C18 C19 C20 C21 1.6(17)
C17 C16 C21 N2 178.8(9)
C15 C16 C21 N2 -1.1(10)
C17 C16 C21 C20 -3.0(14)
C15 C16 C21 C20 177.1(8)
C19 C20 C21 C16 3.4(13)
C19 C20 C21 N2 -178.7(10)
O1 C1 N1 C8 178.7(9)
C2 C1 N1 C8 -0.2(10)
O1 C1 N1 C9 5.6(16)
C2 C1 N1 C9 -173.3(9)
C3 C8 N1 C1 2.6(10)
C7 C8 N1 C1 -177.7(9)
C3 C8 N1 C9 175.8(9)
C7 C8 N1 C9 -4.5(14)
O4 C14 N2 C21 -174.8(10)
C15 C14 N2 C21 5.9(10)
O4 C14 N2 C22 -1.6(17)
C15 C14 N2 C22 179.1(9)
C16 C21 N2 C14 -3.2(11)
C20 C21 N2 C14 178.8(9)
C16 C21 N2 C22 -176.5(9)
C20 C21 N2 C22 5.5(15)
C13 C10 C12 C2 -175(2)
C11 C10 C12 C2 11.5(12)
C3 C2 C12 C10 -143.5(9)
O2 C2 C12 C10 -16.1(11)
C1 C2 C12 C10 97.7(10)
O5 C15 C25 C23 -22.1(10)
C16 C15 C25 C23 -148.8(8)
C14 C15 C25 C23 94.0(10)
C16 C15 O5 C24 150.8(8)
C25 C15 O5 C24 21.3(10)
C14 C15 O5 C24 -97.4(10)
C15 O5 C24 O6 170.4(10)
C15 O5 C24 C23 -10.8(11)
O6 C24 C23 C26 -9.6(19)
O5 C24 C23 C26 171.7(10)
O6 C24 C23 C25 174.2(12)
O5 C24 C23 C25 -4.5(12)
C15 C25 C23 C26 -159.5(12)
C15 C25 C23 C24 16.4(11)
